data_4085869
loop_
_publ_author_name
'Zhong, Rui'
'P\"othig, Alexander'
'Mayer, David C.'
'Jandl, Christian'
'Altmann, Philipp J.'
'Herrmann, Wolfgang A.'
'K\"uhn, Fritz E.'

_publ_section_title
;
 Spectroscopic and Structural Properties of Bridge-Functionalized
 Dinuclear Coinage-Metal (Cu, Ag, and Au) NHC Complexes: A Comparative
 Study
;
_journal_name_full Organometallics
_journal_page_first 150128111349001
_journal_paper_doi 10.1021/om5012402
_journal_year 2015
_chemical_absolute_configuration unk
_chemical_formula_moiety 'C20 H28 Au2 N8 O2, 2(F6 P), O'
_chemical_formula_sum 'C20 H28 Au2 F12 N8 O3 P2'
_chemical_formula_weight 1112.38
_space_group_IT_number 46
_symmetry_cell_setting orthorhombic
_symmetry_Int_Tables_number 46
_symmetry_space_group_name_Hall 'I 2 -2a'
_symmetry_space_group_name_H-M 'I m a 2'
_atom_sites_solution_hydrogens geom
_cell_angle_alpha 90
_cell_angle_beta 90
_cell_angle_gamma 90
_cell_formula_units_Z 4
_cell_length_a 13.3460(4)
_cell_length_b 15.9879(4)
_cell_length_c 16.7956(5)
_cell_measurement_reflns_used 9968
_cell_measurement_temperature 123
_cell_measurement_theta_max 25.2917
_cell_measurement_theta_min 2.5479
_cell_volume 3583.75(18)
_computing_cell_refinement 'SAINT (Bruker, 2012)'
_computing_data_collection 'APEX II Control Software (Bruker, 2013)'
_computing_data_reduction 'SAINT (Bruker, 2012)'
_computing_molecular_graphics 'PLATON (Spek, 2011)'
_computing_publication_material 'PLATON (Spek, 2011), enCIFer (Allen, 2004)'
_computing_structure_refinement 'SHELXL2013 (Sheldrick, 2013), SHELXLE (Huebschle, 2011)'
_computing_structure_solution 'SHELXS97 (Sheldrick, 1997)'
_diffrn_ambient_temperature 123
_diffrn_detector ' CCD plate '
_diffrn_detector_area_resol_mean 16
_diffrn_measured_fraction_theta_full 1.000
_diffrn_measured_fraction_theta_max 0.998
_diffrn_measurement_device ' \k-geometry diffractometer '
_diffrn_measurement_device_type ' Bruker APEX-II CCD '
_diffrn_measurement_method ' phi- and omega-rotation '
_diffrn_radiation_monochromator graphite
_diffrn_radiation_probe x-ray
_diffrn_radiation_source 'fine-focus sealed tube'
_diffrn_radiation_type MoK\a
_diffrn_radiation_wavelength 0.71073
_diffrn_reflns_av_R_equivalents 0.0366
_diffrn_reflns_av_sigmaI/netI 0.0158
_diffrn_reflns_limit_h_max 16
_diffrn_reflns_limit_h_min -16
_diffrn_reflns_limit_k_max 19
_diffrn_reflns_limit_k_min -19
_diffrn_reflns_limit_l_max 19
_diffrn_reflns_limit_l_min -20
_diffrn_reflns_number 50298
_diffrn_reflns_reduction_process
;
;
_diffrn_reflns_theta_full 25.24
_diffrn_reflns_theta_max 25.39
_diffrn_reflns_theta_min 1.76
_exptl_absorpt_coefficient_mu 8.364
_exptl_absorpt_correction_T_max 0.7452
_exptl_absorpt_correction_T_min 0.4123
_exptl_absorpt_correction_type multi-scan
_exptl_absorpt_process_details 'SADABS, Bruker, 2008b'
_exptl_crystal_colour 'clear colourless'
_exptl_crystal_density_diffrn 2.062
_exptl_crystal_density_method 'Not Measured'
_exptl_crystal_description fragment
_exptl_crystal_F_000 2096
_exptl_crystal_size_max 0.396
_exptl_crystal_size_mid 0.177
_exptl_crystal_size_min 0.124
_platon_squeeze_details
;
The unit cell contains 4 diethyl ether molecules which have been treated as a 
diffuse contribution to the overall scattering without specific atom positions 
by SQUEEZE/PLATON.
;
_refine_diff_density_max 0.357
_refine_diff_density_min -0.319
_refine_diff_density_rms 0.062
_refine_ls_abs_structure_details 'Flack (1983)'
_refine_ls_abs_structure_Flack 0.500
_refine_ls_extinction_method none
_refine_ls_goodness_of_fit_ref 1.068
_refine_ls_hydrogen_treatment constr
_refine_ls_matrix_type full
_refine_ls_number_parameters 234
_refine_ls_number_reflns 3422
_refine_ls_number_restraints 13
_refine_ls_restrained_S_all 1.067
_refine_ls_R_factor_all 0.0143
_refine_ls_R_factor_gt 0.0133
_refine_ls_shift/su_max 0.023
_refine_ls_shift/su_mean 0.000
_refine_ls_structure_factor_coef Fsqd
_refine_ls_weighting_details 'W=1/[\S^2^(FO^2^)+(0.0125P)^2^+5.0386P] WHERE P=(FO^2^+2FC^2^)/3'
_refine_ls_weighting_scheme calc
_refine_ls_wR_factor_gt 0.0292
_refine_ls_wR_factor_ref 0.0295
_reflns_number_gt 3309
_reflns_number_total 3422
_reflns_threshold_expression i>2\s(i)
_cod_data_source_file om5012402_si_002.cif
_cod_data_source_block compound_4
_cod_database_code 4085869

loop_
_symmetry_equiv_pos_site_id
_symmetry_equiv_pos_as_xyz
1 x,y,z
2 -x,-y,z
3 1/2-x,y,z
4 1/2+x,-y,z
5 1/2+x,1/2+y,1/2+z
6 1/2-x,1/2-y,1/2+z
7 -x,1/2+y,1/2+z
8 x,1/2-y,1/2+z

loop_
_atom_site_aniso_label
_atom_site_aniso_U_11
_atom_site_aniso_U_22
_atom_site_aniso_U_33
_atom_site_aniso_U_23
_atom_site_aniso_U_13
_atom_site_aniso_U_12
Au1 0.0109(3) 0.0176(2) 0.0150(2) -0.0060(2) 0.0000 0.0000
Au2 0.0105(3) 0.0153(2) 0.0182(2) 0.0052(2) 0.0000 0.0000
P1 0.0210(17) 0.0180(12) 0.0163(14) -0.0007(11) 0.0000 0.0000
P2 0.0119(16) 0.0167(12) 0.0179(15) -0.0038(11) 0.0000 0.0000
O1 0.0170(19) 0.0198(18) 0.0173(17) -0.0052(14) 0.0011(14) -0.0007(14)
F1 0.036(5) 0.012(3) 0.032(4) 0.006(3) 0.0000 0.0000
N1 0.021(5) 0.022(3) 0.023(4) -0.012(3) 0.001(3) -0.002(3)
F2 0.063(6) 0.035(4) 0.018(3) -0.007(3) 0.0000 0.0000
N2 0.014(4) 0.017(3) 0.013(3) 0.000(2) -0.007(3) -0.002(3)
N3 0.013(4) 0.025(3) 0.017(4) 0.007(3) -0.004(3) -0.001(3)
F3 0.054(5) 0.021(3) 0.031(4) 0.002(2) 0.0000 0.0000
N4 0.015(4) 0.011(3) 0.013(3) -0.001(2) -0.005(3) -0.002(3)
F4 0.056(5) 0.026(3) 0.017(4) -0.005(2) 0.0000 0.0000
F5 0.015(3) 0.038(2) 0.057(3) -0.002(2) 0.003(2) -0.005(2)
C1 0.019(2) 0.019(2) 0.019(2) -0.0011(13) 0.0009(13) 0.0003(12)
C2 0.005(5) 0.040(5) 0.033(6) 0.001(4) 0.008(4) -0.002(4)
C3 0.013(4) 0.019(3) 0.027(5) 0.003(4) -0.003(5) -0.006(3)
C4 0.0141(18) 0.0140(18) 0.0103(18) 0.000(3) 0.004(6) -0.0010(15)
C5 0.011(2) 0.011(2) 0.011(2) 0.0005(12) 0.0003(12) -0.0011(12)
C6 0.025(6) 0.025(4) 0.013(5) 0.011(4) -0.005(4) -0.003(3)
C7 0.013(4) 0.033(4) 0.016(4) 0.004(4) -0.006(5) -0.003(3)
C8 0.027(7) 0.033(5) 0.026(5) -0.017(4) 0.006(5) -0.002(4)
C9 0.022(7) 0.046(5) 0.037(6) 0.030(4) -0.003(5) -0.007(4)
C10 0.0177(19) 0.0168(18) 0.0168(18) 0.002(4) 0.002(6) -0.0028(15)
F6 0.051(4) 0.031(3) 0.009(3) -0.005(2) 0.0000 0.0000
F7 0.027(4) 0.016(3) 0.023(3) -0.002(2) 0.0000 0.0000
F8 0.041(5) 0.038(4) 0.018(3) -0.004(2) 0.0000 0.0000
F9 0.018(4) 0.026(4) 0.035(4) -0.009(3) 0.0000 0.0000
F10 0.016(3) 0.031(2) 0.050(3) -0.011(2) 0.000(2) 0.0021(19)
O2 0.026(2) 0.019(2) 0.023(3) 0.007(3) 0.0000 0.0000

loop_
_atom_site_label
_atom_site_type_symbol
_atom_site_thermal_displace_type
_atom_site_fract_x
_atom_site_fract_y
_atom_site_fract_z
_atom_site_occupancy
_atom_site_U_iso_or_equiv
_atom_site_calc_flag
_atom_site_refinement_flags
Au1 Au Uani 1.25000 0.79196(2) 0.38689(2) 1.000 0.0145(1) d STP
Au2 Au Uani 1.25000 0.79568(2) 0.17019(2) 1.000 0.0147(1) d STP
P1 P Uani 0.75000 0.92849(17) -0.0474(2) 1.000 0.0184(8) d STP
P2 P Uani 0.75000 0.92366(16) -0.40495(19) 1.000 0.0155(8) d STP
O1 O Uani 1.0570(3) 0.5701(2) 0.21027(18) 1.000 0.0180(10) d .
F1 F Uani 0.75000 0.8311(4) -0.0265(5) 1.000 0.027(2) d STP
N1 N Uani 1.0423(6) 0.8267(4) 0.4504(4) 1.000 0.022(2) d .
F2 F Uani 0.75000 0.9504(5) 0.0454(5) 1.000 0.039(3) d STP
N2 N Uani 1.0324(5) 0.7486(4) 0.2063(4) 1.000 0.0147(19) d .
N3 N Uani 1.0438(5) 0.8301(4) 0.1061(4) 1.000 0.018(2) d .
F3 F Uani 0.75000 1.0261(4) -0.0689(4) 1.000 0.035(2) d STP
N4 N Uani 1.0324(5) 0.7460(4) 0.3487(4) 1.000 0.0130(19) d .
F4 F Uani 0.75000 0.9071(4) -0.1418(4) 1.000 0.033(2) d STP
F5 F Uani 0.8693(4) 0.9288(3) -0.0480(3) 1.000 0.0367(16) d .
C1 C Uani 1.0993(7) 0.7898(3) 0.3911(9) 1.000 0.0190(12) d U
C2 C Uani 0.9420(8) 0.8059(6) 0.4402(7) 1.000 0.026(3) d .
C3 C Uani 0.9375(6) 0.7558(4) 0.3795(6) 1.000 0.020(2) d .
C4 C Uani 1.0605(3) 0.7005(2) 0.2764(8) 1.000 0.0128(10) d .
C5 C Uani 1.0990(6) 0.7932(3) 0.1610(8) 1.000 0.0110(12) d U
C6 C Uani 0.9449(8) 0.8088(5) 0.1127(6) 1.000 0.021(3) d .
C7 C Uani 0.9353(6) 0.7571(4) 0.1778(6) 1.000 0.021(2) d .
C8 C Uani 1.0839(8) 0.8805(5) 0.5134(6) 1.000 0.029(3) d .
C9 C Uani 1.0831(8) 0.8866(6) 0.0443(6) 1.000 0.035(3) d .
C10 C Uani 1.0166(3) 0.6124(2) 0.2767(6) 1.000 0.0171(11) d .
F6 F Uani 0.75000 0.9022(4) -0.3128(4) 1.000 0.0303(19) d STP
F7 F Uani 0.75000 1.0225(3) -0.3875(4) 1.000 0.0220(19) d STP
F8 F Uani 0.75000 0.9428(5) -0.4980(4) 1.000 0.032(2) d STP
F9 F Uani 0.75000 0.8249(5) -0.4241(4) 1.000 0.026(2) d STP
F10 F Uani 0.6307(4) 0.9238(3) -0.4053(3) 1.000 0.0323(16) d .
O2 O Uani 1.25000 0.5805(2) 0.2709(6) 1.000 0.0227(14) d STP
H1 H Uiso 1.11900 0.56370 0.21670 1.000 0.0270 c RU
H2 H Uiso 0.88720 0.82460 0.47170 1.000 0.0320 c RU
H3 H Uiso 0.87840 0.73010 0.35950 1.000 0.0240 c RU
H4 H Uiso 1.13520 0.69510 0.27620 1.000 0.0150 c RU
H6 H Uiso 0.89230 0.82650 0.07850 1.000 0.0250 c RU
H7 H Uiso 0.87580 0.73270 0.19850 1.000 0.0250 c RU
H8A H Uiso 1.12550 0.92420 0.48930 1.000 0.0430 c RU
H8B H Uiso 1.12480 0.84670 0.54960 1.000 0.0430 c RU
H8C H Uiso 1.02900 0.90640 0.54330 1.000 0.0430 c RU
H9A H Uiso 1.15590 0.87990 0.04040 1.000 0.0520 c RU
H9B H Uiso 1.06720 0.94460 0.05830 1.000 0.0520 c RU
H9C H Uiso 1.05230 0.87280 -0.00710 1.000 0.0520 c RU
H10A H Uiso 1.03480 0.58300 0.32650 1.000 0.0210 c RU
H10B H Uiso 0.94270 0.61480 0.27280 1.000 0.0210 c RU

loop_
_atom_type_symbol
_atom_type_description
_atom_type_scat_dispersion_real
_atom_type_scat_dispersion_imag
_atom_type_scat_source
C C 0.0033 0.0016 ' International Tables Vol C Tables 4.2.6.8 and 6.1.1.4'
H H 0.0000 0.0000 ' International Tables Vol C Tables 4.2.6.8 and 6.1.1.4'
Au Au -2.0133 8.8022 ' International Tables Vol C Tables 4.2.6.8 and 6.1.1.4'
F F 0.0171 0.0103 ' International Tables Vol C Tables 4.2.6.8 and 6.1.1.4'
N N 0.0061 0.0033 ' International Tables Vol C Tables 4.2.6.8 and 6.1.1.4'
O O 0.0106 0.0060 ' International Tables Vol C Tables 4.2.6.8 and 6.1.1.4'
P P 0.1023 0.0942 ' International Tables Vol C Tables 4.2.6.8 and 6.1.1.4'

loop_
_geom_angle_atom_site_label_1
_geom_angle_atom_site_label_2
_geom_angle_atom_site_label_3
_geom_angle
_geom_angle_site_symmetry_3
_geom_angle_publ_flag
C1 Au1 C1 175.5(6) 3_755 yes
C5 Au2 C5 171.0(5) 3_755 yes
F2 P1 F5 90.3(2) 3_655 yes
F3 P1 F4 89.1(4) . yes
F3 P1 F5 89.7(2) . yes
F3 P1 F5 89.7(2) 3_655 yes
F4 P1 F5 89.7(2) . yes
F4 P1 F5 89.7(2) 3_655 yes
F5 P1 F5 179.2(3) 3_655 yes
F2 P1 F3 90.4(4) . yes
F2 P1 F4 179.5(4) . yes
F1 P1 F2 90.0(4) . yes
F1 P1 F3 179.7(5) . yes
F1 P1 F4 90.5(4) . yes
F1 P1 F5 90.3(2) . yes
F1 P1 F5 90.3(2) 3_655 yes
F2 P1 F5 90.3(2) . yes
F6 P2 F7 92.0(4) . yes
F6 P2 F8 178.6(4) . yes
F8 P2 F10 89.8(2) . yes
F8 P2 F10 89.8(2) 3_655 yes
F9 P2 F10 90.0(2) . yes
F9 P2 F10 90.0(2) 3_655 yes
F10 P2 F10 179.6(3) 3_655 yes
F7 P2 F10 90.0(2) . yes
F7 P2 F10 90.0(2) 3_655 yes
F6 P2 F9 89.0(4) . yes
F6 P2 F10 90.2(2) . yes
F6 P2 F10 90.2(2) 3_655 yes
F7 P2 F8 89.4(4) . yes
F7 P2 F9 179.0(4) . yes
F8 P2 F9 89.6(4) . yes
C1 N1 C2 109.8(8) . yes
C1 N1 C8 124.0(8) . yes
C10 O1 H1 109.00 . no
C2 N1 C8 126.3(8) . yes
C4 N2 C7 124.8(6) . yes
C5 N2 C7 111.3(7) . yes
C4 N2 C5 123.9(7) . yes
C6 N3 C9 123.6(7) . yes
C5 N3 C6 111.8(7) . yes
C5 N3 C9 124.6(7) . yes
C1 N4 C3 110.7(8) . yes
C3 N4 C4 127.1(6) . yes
C1 N4 C4 122.0(7) . yes
Au1 C1 N1 124.5(8) . yes
Au1 C1 N4 131.0(8) . yes
N1 C1 N4 103.8(8) . yes
N1 C2 C3 106.8(9) . yes
N4 C3 C2 108.8(8) . yes
N2 C4 C10 113.1(8) . yes
N2 C4 N4 110.0(4) . yes
N4 C4 C10 111.0(8) . yes
Au2 C5 N3 127.0(7) . yes
Au2 C5 N2 127.9(7) . yes
N2 C5 N3 105.0(7) . yes
N3 C6 C7 107.7(8) . yes
N2 C7 C6 104.2(7) . yes
O1 C10 C4 107.0(6) . yes
N1 C2 H2 127.00 . no
C3 C2 H2 127.00 . no
C2 C3 H3 126.00 . no
N4 C3 H3 126.00 . no
C10 C4 H4 108.00 . no
N2 C4 H4 107.00 . no
N4 C4 H4 108.00 . no
N3 C6 H6 126.00 . no
C7 C6 H6 126.00 . no
C6 C7 H7 128.00 . no
N2 C7 H7 128.00 . no
N1 C8 H8A 109.00 . no
H8A C8 H8B 110.00 . no
N1 C8 H8B 110.00 . no
N1 C8 H8C 109.00 . no
H8A C8 H8C 110.00 . no
H8B C8 H8C 109.00 . no
N3 C9 H9B 110.00 . no
N3 C9 H9A 109.00 . no
H9A C9 H9C 109.00 . no
N3 C9 H9C 109.00 . no
H9A C9 H9B 110.00 . no
H9B C9 H9C 109.00 . no
H10A C10 H10B 109.00 . no
O1 C10 H10A 110.00 . no
O1 C10 H10B 110.00 . no
C4 C10 H10A 110.00 . no
C4 C10 H10B 110.00 . no

loop_
_geom_bond_atom_site_label_1
_geom_bond_atom_site_label_2
_geom_bond_distance
_geom_bond_site_symmetry_2
_geom_bond_publ_flag
Au1 C1 2.013(9) . yes
Au1 C1 2.013(9) 3_755 yes
Au2 C5 2.022(8) . yes
Au2 C5 2.022(8) 3_755 yes
P1 F2 1.598(9) . yes
P1 F3 1.602(7) . yes
P1 F4 1.622(7) . yes
P1 F5 1.592(5) . yes
P1 F5 1.592(5) 3_655 yes
P1 F1 1.596(7) . yes
P2 F7 1.607(6) . yes
P2 F8 1.593(7) . yes
P2 F6 1.585(7) . yes
P2 F10 1.592(5) . yes
P2 F10 1.592(5) 3_655 yes
P2 F9 1.611(8) . yes
O1 C10 1.412(9) . yes
N1 C2 1.390(13) . yes
N1 C1 1.385(14) . yes
N1 C8 1.472(12) . yes
O1 H1 0.8400 . no
N2 C4 1.455(13) . yes
N2 C5 1.370(11) . yes
N2 C7 1.388(11) . yes
N3 C5 1.320(13) . yes
N3 C9 1.473(12) . yes
N3 C6 1.368(12) . yes
N4 C1 1.340(12) . yes
N4 C4 1.464(13) . yes
N4 C3 1.377(11) . yes
C2 C3 1.298(14) . no
C4 C10 1.526(5) . no
C6 C7 1.377(13) . no
C2 H2 0.9500 . no
C3 H3 0.9500 . no
C4 H4 1.0000 . no
C6 H6 0.9500 . no
C7 H7 0.9500 . no
C8 H8A 0.9800 . no
C8 H8B 0.9800 . no
C8 H8C 0.9800 . no
C9 H9C 0.9800 . no
C9 H9B 0.9800 . no
C9 H9A 0.9800 . no
C10 H10B 0.9900 . no
C10 H10A 0.9900 . no

loop_
_geom_torsion_atom_site_label_1
_geom_torsion_atom_site_label_2
_geom_torsion_atom_site_label_3
_geom_torsion_atom_site_label_4
_geom_torsion
_geom_torsion_publ_flag
C2 N1 C1 Au1 -173.5(7) no
C2 N1 C1 N4 -1.9(10) no
C8 N1 C1 Au1 7.2(12) no
C8 N1 C1 N4 178.9(7) no
C1 N1 C2 C3 2.4(11) no
C8 N1 C2 C3 -178.3(8) no
C5 N2 C4 N4 103.1(8) no
C5 N2 C4 C10 -132.2(7) no
C7 N2 C4 N4 -75.2(8) no
C7 N2 C4 C10 49.5(10) no
C4 N2 C5 Au2 6.8(12) no
C4 N2 C5 N3 -177.4(7) no
C7 N2 C5 Au2 -174.7(6) no
C7 N2 C5 N3 1.1(9) no
C4 N2 C7 C6 178.7(7) no
C5 N2 C7 C6 0.2(9) no
C6 N3 C5 Au2 173.8(6) no
C6 N3 C5 N2 -2.0(9) no
C9 N3 C5 Au2 -5.4(12) no
C9 N3 C5 N2 178.7(7) no
C5 N3 C6 C7 2.2(10) no
C9 N3 C6 C7 -178.5(7) no
C3 N4 C1 Au1 171.6(8) no
C3 N4 C1 N1 0.7(9) no
C4 N4 C1 Au1 -12.7(13) no
C4 N4 C1 N1 176.4(7) no
C1 N4 C3 C2 0.8(10) no
C4 N4 C3 C2 -174.6(8) no
C1 N4 C4 N2 -100.4(8) no
C1 N4 C4 C10 133.7(7) no
C3 N4 C4 N2 74.5(8) no
C3 N4 C4 C10 -51.3(10) no
N1 C2 C3 N4 -2.0(10) no
N2 C4 C10 O1 62.8(6) no
N4 C4 C10 O1 -173.1(5) no
N3 C6 C7 N2 -1.3(9) no

loop_
_platon_squeeze_void_nr
_platon_squeeze_void_average_x
_platon_squeeze_void_average_y
_platon_squeeze_void_average_z
_platon_squeeze_void_volume
_platon_squeeze_void_count_electrons
_platon_squeeze_void_content
1 -0.014 0.000 0.278 314 83 ' '
2 -0.007 0.500 0.778 314 83 ' '
